data_7129550
loop_
_publ_author_name
'Yao, Changguang'
'Zhang, Tonghuan'
'Gon\,calves, Th\'eo P.'
'Huang, Kuo-Wei'

_publ_section_title
;
 Selective benzylic Csp3--H bond activations mediated by a
 phosphorus--nitrogen PN3P-nickel complex
;
_journal_name_full 'Chemical Communications'
_journal_paper_doi 10.1039/D1CC06507F
_journal_year 2022
_chemical_formula_moiety 'C35 H59 N3 Ni O P2'
_chemical_formula_sum 'C35 H59 N3 Ni O P2'
_chemical_formula_weight 658.50
_space_group_crystal_system monoclinic
_space_group_IT_number 14
_space_group_name_Hall '-P 2ybc'
_space_group_name_H-M_alt 'P 1 21/c 1'
_atom_sites_solution_hydrogens geom
_audit_creation_date 2018-11-03
_audit_creation_method
;
Olex2 1.2
(compiled 2018.05.29 svn.r3508 for OlexSys, GUI svn.r5506)
;
_audit_update_record
;
2019-01-17 deposited with the CCDC.	2021-12-20 downloaded from the CCDC.
;
_cell_angle_alpha 90
_cell_angle_beta 112.673(2)
_cell_angle_gamma 90
_cell_formula_units_Z 4
_cell_length_a 10.0438(5)
_cell_length_b 33.2081(19)
_cell_length_c 11.5854(7)
_cell_measurement_reflns_used 9811
_cell_measurement_temperature 130(2)
_cell_measurement_theta_max 27.480
_cell_measurement_theta_min 2.517
_cell_volume 3565.5(3)
_computing_cell_refinement 'SAINT V8.38A (?, 2016)'
_computing_data_collection 'Bruker APEX2'
_computing_data_reduction 'SAINT V8.38A (?, 2016)'
_computing_molecular_graphics 'Olex2 (Dolomanov et al., 2009)'
_computing_publication_material 'Olex2 (Dolomanov et al., 2009)'
_computing_structure_refinement 'ShelXL (Sheldrick, 2015)'
_computing_structure_solution 'SHELXS-97 (Sheldrick 2008)'
_diffrn_ambient_temperature 130(2)
_diffrn_measured_fraction_theta_full 0.998
_diffrn_measured_fraction_theta_max 0.996
_diffrn_measurement_device_type 'Bruker APEX-II CCD'
_diffrn_measurement_method 'phi and omega scans'
_diffrn_radiation_monochromator graphite
_diffrn_radiation_type MoK\a
_diffrn_radiation_wavelength 0.71073
_diffrn_reflns_av_R_equivalents 0.0397
_diffrn_reflns_av_unetI/netI 0.0247
_diffrn_reflns_Laue_measured_fraction_full 0.998
_diffrn_reflns_Laue_measured_fraction_max 0.996
_diffrn_reflns_limit_h_max 13
_diffrn_reflns_limit_h_min -13
_diffrn_reflns_limit_k_max 43
_diffrn_reflns_limit_k_min -43
_diffrn_reflns_limit_l_max 15
_diffrn_reflns_limit_l_min -15
_diffrn_reflns_number 54290
_diffrn_reflns_point_group_measured_fraction_full 0.998
_diffrn_reflns_point_group_measured_fraction_max 0.996
_diffrn_reflns_theta_full 25.242
_diffrn_reflns_theta_max 27.523
_diffrn_reflns_theta_min 2.282
_exptl_absorpt_coefficient_mu 0.664
_exptl_absorpt_correction_type multi-scan
_exptl_crystal_colour yellow
_exptl_crystal_density_diffrn 1.227
_exptl_crystal_description block
_exptl_crystal_F_000 1424
_exptl_crystal_size_max 0.2
_exptl_crystal_size_mid 0.18
_exptl_crystal_size_min 0.15
_exptl_transmission_factor_max 0.7456
_exptl_transmission_factor_min 0.6957
_refine_diff_density_max 0.706
_refine_diff_density_min -0.718
_refine_diff_density_rms 0.062
_refine_ls_extinction_method none
_refine_ls_goodness_of_fit_ref 1.179
_refine_ls_hydrogen_treatment constr
_refine_ls_matrix_type full
_refine_ls_number_parameters 439
_refine_ls_number_reflns 8172
_refine_ls_number_restraints 0
_refine_ls_restrained_S_all 1.179
_refine_ls_R_factor_all 0.0556
_refine_ls_R_factor_gt 0.0505
_refine_ls_shift/su_max 0.000
_refine_ls_shift/su_mean 0.000
_refine_ls_structure_factor_coef Fsqd
_refine_ls_weighting_details 'w=1/[\s^2^(Fo^2^)+(0.0193P)^2^+5.6285P] where P=(Fo^2^+2Fc^2^)/3'
_refine_ls_weighting_scheme calc
_refine_ls_wR_factor_gt 0.1050
_refine_ls_wR_factor_ref 0.1071
_reflns_Friedel_coverage 0.000
_reflns_number_gt 7492
_reflns_number_total 8172
_reflns_threshold_expression 'I > 2\s(I)'
_cod_data_source_file d1cc06507f2.cif
_cod_data_source_block ycg-104
_cod_database_code 7129550
_shelx_shelxl_version_number 2016/6
_shelx_space_group_comment
;
The symmetry employed for this shelxl refinement is uniquely defined
by the following loop, which should always be used as a source of
symmetry information in preference to the above space-group names.
They are only intended as comments.
;
_shelx_estimated_absorpt_t_max 0.907
_shelx_estimated_absorpt_t_min 0.879
_olex2_refinement_description
;
1. Fixed Uiso
 At 1.2 times of:
  All C(H) groups, All C(H,H) groups
 At 1.5 times of:
  All C(H,H,H) groups
2. Others
 Fixed Sof: C28A(0.5) C29A(0.5) H29A(0.5) H29B(0.5) C30A(0.5) C35A(0.5)
 H35A(0.5) C28B(0.5) C29B(0.5) H28A(0.5) H29C(0.5) C30B(0.5) C35B(0.5)
 H35B(0.5) O1(0.5) O2(0.5)
3.a Ternary CH refined with riding coordinates:
 C31(H31), C34(H34)
3.b Secondary CH2 refined with riding coordinates:
 C6(H6A,H6B), C8(H8A,H8B), C10(H10A,H10B), C29A(H29A,H29B), C29B(H28A,H29C)
3.c Aromatic/amide H refined with riding coordinates:
 C3(H3), C32(H32), C33(H33), C35A(H35A), C35B(H35B)
3.d Idealised Me refined as rotating group:
 C7(H7A,H7B,H7C), C9(H9A,H9B,H9C), C11(H11A,H11B,H11C), C13(H13A,H13B,H13C),
 C14(H14A,H14B,H14C), C15(H15A,H15B,H15C), C17(H17A,H17B,H17C), C18(H18A,H18B,
 H18C), C19(H19A,H19B,H19C), C21(H21A,H21B,H21C), C22(H22A,H22B,H22C), C23(H23A,
 H23B,H23C), C25(H25A,H25B,H25C), C26(H26A,H26B,H26C), C27(H27A,H27B,H27C)
;
_olex2_submission_special_instructions 'No special instructions were received'

loop_
_space_group_symop_operation_xyz
'x, y, z'
'-x, y+1/2, -z+1/2'
'-x, -y, -z'
'x, -y-1/2, z-1/2'

loop_
_atom_site_label
_atom_site_type_symbol
_atom_site_fract_x
_atom_site_fract_y
_atom_site_fract_z
_atom_site_U_iso_or_equiv
_atom_site_adp_type
_atom_site_occupancy
_atom_site_site_symmetry_order
_atom_site_calc_flag
_atom_site_refinement_flags_posn
_atom_site_refinement_flags_adp
_atom_site_refinement_flags_occupancy
_atom_site_disorder_assembly
_atom_site_disorder_group
C1 C 0.7436(2) 0.40281(7) 0.8197(2) 0.0203(4) Uani 1 1 d . . . . .
C2 C 0.8737(3) 0.42322(7) 0.9187(2) 0.0220(5) Uani 1 1 d . . . . .
C3 C 0.9491(3) 0.45076(7) 0.8610(2) 0.0237(5) Uani 1 1 d . . . . .
H3 H 1.022665 0.467706 0.915552 0.028 Uiso 1 1 calc R . . . .
C4 C 0.9210(2) 0.45330(7) 0.7399(2) 0.0202(4) Uani 1 1 d . . . . .
C5 C 0.8072(2) 0.42721(7) 0.6524(2) 0.0183(4) Uani 1 1 d . . . . .
C6 C 0.8255(3) 0.44711(8) 1.0105(2) 0.0260(5) Uani 1 1 d . . . . .
H6A H 0.779463 0.428240 1.049987 0.031 Uiso 1 1 calc R . . . .
H6B H 0.912267 0.458343 1.077556 0.031 Uiso 1 1 calc R . . . .
C7 C 0.7214(3) 0.48123(8) 0.9511(3) 0.0333(6) Uani 1 1 d . . . . .
H7A H 0.766289 0.500383 0.912704 0.050 Uiso 1 1 calc GR . . . .
H7B H 0.697318 0.494998 1.015348 0.050 Uiso 1 1 calc GR . . . .
H7C H 0.633204 0.470370 0.886837 0.050 Uiso 1 1 calc GR . . . .
C8 C 0.9800(3) 0.39010(8) 0.9943(2) 0.0278(5) Uani 1 1 d . . . . .
H8A H 1.064231 0.403116 1.059512 0.033 Uiso 1 1 calc R . . . .
H8B H 0.931782 0.373255 1.037220 0.033 Uiso 1 1 calc R . . . .
C9 C 1.0334(3) 0.36298(9) 0.9152(3) 0.0379(6) Uani 1 1 d . . . . .
H9A H 0.951542 0.348424 0.854261 0.057 Uiso 1 1 calc GR . . . .
H9B H 1.103299 0.343636 0.969437 0.057 Uiso 1 1 calc GR . . . .
H9C H 1.079671 0.379422 0.870976 0.057 Uiso 1 1 calc GR . . . .
C10 C 0.9977(3) 0.48206(7) 0.6863(2) 0.0243(5) Uani 1 1 d . . . . .
H10A H 1.023852 0.467728 0.623046 0.029 Uiso 1 1 calc R . . . .
H10B H 1.088241 0.491036 0.753846 0.029 Uiso 1 1 calc R . . . .
C11 C 0.9075(3) 0.51892(8) 0.6255(3) 0.0354(6) Uani 1 1 d . . . . .
H11A H 0.818017 0.510298 0.557885 0.053 Uiso 1 1 calc GR . . . .
H11B H 0.962215 0.536312 0.591388 0.053 Uiso 1 1 calc GR . . . .
H11C H 0.884128 0.533837 0.688292 0.053 Uiso 1 1 calc GR . . . .
C12 C 0.5326(3) 0.30785(8) 0.8054(3) 0.0364(7) Uani 1 1 d . . . . .
C13 C 0.4111(4) 0.28081(11) 0.7202(3) 0.0596(11) Uani 1 1 d . . . . .
H13A H 0.434969 0.252581 0.743826 0.089 Uiso 1 1 calc GR . . . .
H13B H 0.399889 0.284730 0.633099 0.089 Uiso 1 1 calc GR . . . .
H13C H 0.320787 0.287794 0.729139 0.089 Uiso 1 1 calc GR . . . .
C14 C 0.5390(5) 0.30610(11) 0.9390(3) 0.0612(11) Uani 1 1 d . . . . .
H14A H 0.569463 0.279150 0.973556 0.092 Uiso 1 1 calc GR . . . .
H14B H 0.443266 0.311939 0.938909 0.092 Uiso 1 1 calc GR . . . .
H14C H 0.608274 0.326088 0.990452 0.092 Uiso 1 1 calc GR . . . .
C15 C 0.6753(4) 0.29235(10) 0.8032(4) 0.0595(10) Uani 1 1 d . . . . .
H15A H 0.754625 0.309509 0.856385 0.089 Uiso 1 1 calc GR . . . .
H15B H 0.670897 0.292998 0.717252 0.089 Uiso 1 1 calc GR . . . .
H15C H 0.691670 0.264636 0.834627 0.089 Uiso 1 1 calc GR . . . .
C16 C 0.3608(3) 0.38906(9) 0.7521(2) 0.0332(6) Uani 1 1 d . . . . .
C17 C 0.3547(3) 0.42739(9) 0.6772(3) 0.0373(6) Uani 1 1 d . . . . .
H17A H 0.325328 0.420582 0.588540 0.056 Uiso 1 1 calc GR . . . .
H17B H 0.450176 0.440050 0.707676 0.056 Uiso 1 1 calc GR . . . .
H17C H 0.284589 0.446114 0.687457 0.056 Uiso 1 1 calc GR . . . .
C18 C 0.2175(3) 0.36653(12) 0.6911(3) 0.0498(9) Uani 1 1 d . . . . .
H18A H 0.137663 0.384413 0.685644 0.075 Uiso 1 1 calc GR . . . .
H18B H 0.217248 0.342899 0.741698 0.075 Uiso 1 1 calc GR . . . .
H18C H 0.205850 0.357854 0.606893 0.075 Uiso 1 1 calc GR . . . .
C19 C 0.3820(3) 0.40085(11) 0.8862(3) 0.0439(7) Uani 1 1 d . . . . .
H19A H 0.303596 0.418756 0.884160 0.066 Uiso 1 1 calc GR . . . .
H19B H 0.474622 0.414763 0.926058 0.066 Uiso 1 1 calc GR . . . .
H19C H 0.381445 0.376554 0.934033 0.066 Uiso 1 1 calc GR . . . .
C20 C 0.7638(3) 0.35871(8) 0.3891(2) 0.0274(5) Uani 1 1 d . . . . .
C21 C 0.8915(3) 0.37864(9) 0.3695(3) 0.0382(6) Uani 1 1 d . . . . .
H21A H 0.949438 0.357921 0.350386 0.057 Uiso 1 1 calc GR . . . .
H21B H 0.951396 0.392985 0.445786 0.057 Uiso 1 1 calc GR . . . .
H21C H 0.855089 0.397729 0.299756 0.057 Uiso 1 1 calc GR . . . .
C22 C 0.6702(3) 0.33696(10) 0.2687(3) 0.0436(7) Uani 1 1 d . . . . .
H22A H 0.725687 0.315024 0.252112 0.065 Uiso 1 1 calc GR . . . .
H22B H 0.640453 0.356024 0.198712 0.065 Uiso 1 1 calc GR . . . .
H22C H 0.584462 0.325890 0.278050 0.065 Uiso 1 1 calc GR . . . .
C23 C 0.8232(3) 0.32822(9) 0.4964(3) 0.0392(7) Uani 1 1 d . . . . .
H23A H 0.742933 0.313674 0.505477 0.059 Uiso 1 1 calc GR . . . .
H23B H 0.878199 0.342468 0.574366 0.059 Uiso 1 1 calc GR . . . .
H23C H 0.886473 0.309057 0.477804 0.059 Uiso 1 1 calc GR . . . .
C24 C 0.5472(3) 0.43091(7) 0.3183(2) 0.0249(5) Uani 1 1 d . . . . .
C25 C 0.6357(3) 0.45251(9) 0.2558(3) 0.0376(7) Uani 1 1 d . . . . .
H25A H 0.577824 0.474099 0.202086 0.056 Uiso 1 1 calc GR . . . .
H25B H 0.663748 0.433279 0.204989 0.056 Uiso 1 1 calc GR . . . .
H25C H 0.722554 0.464024 0.320044 0.056 Uiso 1 1 calc GR . . . .
C26 C 0.4160(3) 0.41011(9) 0.2190(3) 0.0422(7) Uani 1 1 d . . . . .
H26A H 0.358273 0.430090 0.157966 0.063 Uiso 1 1 calc GR . . . .
H26B H 0.356881 0.397656 0.259661 0.063 Uiso 1 1 calc GR . . . .
H26C H 0.449181 0.389337 0.176223 0.063 Uiso 1 1 calc GR . . . .
C27 C 0.4904(3) 0.46185(9) 0.3862(3) 0.0340(6) Uani 1 1 d . . . . .
H27A H 0.571725 0.476203 0.448379 0.051 Uiso 1 1 calc GR . . . .
H27B H 0.435342 0.448000 0.428165 0.051 Uiso 1 1 calc GR . . . .
H27C H 0.427603 0.481128 0.325449 0.051 Uiso 1 1 calc GR . . . .
C31 C 0.1443(4) 0.30655(11) 0.2191(3) 0.0493(8) Uani 1 1 d . . . . .
H31 H 0.183634 0.325758 0.173657 0.059 Uiso 1 1 calc R . . . .
C32 C 0.0199(6) 0.2873(2) 0.1558(4) 0.111(2) Uani 1 1 d . . . . .
H32 H -0.034627 0.294505 0.071280 0.133 Uiso 1 1 calc R . . . .
C33 C -0.0304(5) 0.25761(15) 0.2102(4) 0.0799(15) Uani 1 1 d . . . . .
H33 H -0.117638 0.243927 0.163366 0.096 Uiso 1 1 calc R . . . .
C34 C 0.0437(4) 0.24811(12) 0.3286(4) 0.0657(12) Uani 1 1 d . . . . .
H34 H 0.004472 0.227831 0.371067 0.079 Uiso 1 1 calc R . . . .
C28A C 0.4452(8) 0.3337(2) 0.4694(6) 0.0414(15) Uani 0.5 1 d . . P . .
C29A C 0.2886(8) 0.3455(3) 0.4067(8) 0.063(2) Uani 0.5 1 d . . P . .
H29A H 0.277980 0.367015 0.344616 0.075 Uiso 0.5 1 calc R . P . .
H29B H 0.253519 0.356014 0.469835 0.075 Uiso 0.5 1 calc R . P . .
C30A C 0.1948(8) 0.3069(2) 0.3382(7) 0.0380(15) Uani 0.5 1 d . . P . .
C35A C 0.1452(10) 0.2797(3) 0.4032(8) 0.067(3) Uani 0.5 1 d . . P . .
H35A H 0.174704 0.281163 0.491528 0.081 Uiso 0.5 1 calc R . P . .
C28B C 0.3845(5) 0.35315(14) 0.4604(4) 0.0115(8) Uani 0.5 1 d . . P . .
C29B C 0.3792(5) 0.31039(13) 0.4044(4) 0.0183(9) Uani 0.5 1 d . . P . .
H28A H 0.429617 0.311603 0.345975 0.022 Uiso 0.5 1 calc R . P . .
H29C H 0.435751 0.292174 0.473610 0.022 Uiso 0.5 1 calc R . P . .
C30B C 0.2364(7) 0.29152(16) 0.3371(6) 0.0204(12) Uani 0.5 1 d . . P . .
C35B C 0.1826(8) 0.26040(17) 0.3836(6) 0.0321(14) Uani 0.5 1 d . . P . .
H35B H 0.244861 0.246959 0.456981 0.039 Uiso 0.5 1 calc R . P . .
N1 N 0.7213(2) 0.40408(6) 0.69526(17) 0.0183(4) Uani 1 1 d . . . . .
N2 N 0.6590(2) 0.38288(6) 0.85949(18) 0.0237(4) Uani 1 1 d . . . . .
N3 N 0.7910(2) 0.42669(6) 0.53577(18) 0.0219(4) Uani 1 1 d . . . . .
Ni1 Ni 0.56472(3) 0.37287(2) 0.57641(3) 0.02231(9) Uani 1 1 d . . . . .
O1 O 0.4891(6) 0.29950(14) 0.4544(5) 0.0544(12) Uani 0.5 1 d . . P . .
O2 O 0.2762(3) 0.37335(10) 0.4228(3) 0.0170(6) Uani 0.5 1 d . . P . .
P1 P 0.51798(7) 0.36029(2) 0.74425(6) 0.02364(14) Uani 1 1 d . . . . .
P2 P 0.65767(7) 0.39531(2) 0.44376(5) 0.02075(13) Uani 1 1 d . . . . .

loop_
_atom_site_aniso_label
_atom_site_aniso_U_11
_atom_site_aniso_U_22
_atom_site_aniso_U_33
_atom_site_aniso_U_23
_atom_site_aniso_U_13
_atom_site_aniso_U_12
C1 0.0242(11) 0.0194(10) 0.0165(10) -0.0005(8) 0.0071(9) -0.0021(9)
C2 0.0249(11) 0.0255(12) 0.0151(10) -0.0009(9) 0.0070(9) -0.0042(9)
C3 0.0241(11) 0.0251(12) 0.0199(11) -0.0029(9) 0.0061(9) -0.0077(9)
C4 0.0211(11) 0.0203(11) 0.0199(11) -0.0012(9) 0.0087(9) -0.0020(9)
C5 0.0201(10) 0.0174(10) 0.0182(10) -0.0001(8) 0.0082(9) -0.0006(8)
C6 0.0310(13) 0.0278(12) 0.0181(11) -0.0047(9) 0.0082(10) -0.0054(10)
C7 0.0342(14) 0.0316(14) 0.0304(14) -0.0068(11) 0.0084(11) -0.0013(11)
C8 0.0256(12) 0.0329(13) 0.0226(12) 0.0034(10) 0.0066(10) 0.0002(10)
C9 0.0410(16) 0.0366(15) 0.0416(16) 0.0066(13) 0.0219(13) 0.0097(12)
C10 0.0251(12) 0.0264(12) 0.0219(11) -0.0025(9) 0.0097(9) -0.0092(10)
C11 0.0421(16) 0.0255(13) 0.0352(15) 0.0054(11) 0.0112(12) -0.0069(11)
C12 0.0514(17) 0.0290(13) 0.0243(13) 0.0019(11) 0.0096(12) -0.0149(12)
C13 0.083(3) 0.0453(19) 0.0400(18) 0.0020(15) 0.0116(18) -0.0370(19)
C14 0.107(3) 0.0454(19) 0.0286(16) 0.0066(14) 0.0231(19) -0.021(2)
C15 0.075(3) 0.0268(15) 0.072(3) 0.0077(16) 0.023(2) 0.0045(16)
C16 0.0287(13) 0.0481(16) 0.0262(13) -0.0092(12) 0.0144(11) -0.0099(12)
C17 0.0307(14) 0.0458(17) 0.0354(15) -0.0012(13) 0.0127(12) 0.0075(12)
C18 0.0328(15) 0.075(2) 0.0488(19) -0.0237(17) 0.0240(14) -0.0190(16)
C19 0.0453(17) 0.060(2) 0.0324(15) -0.0130(14) 0.0222(13) -0.0096(15)
C20 0.0322(13) 0.0268(12) 0.0269(12) -0.0043(10) 0.0153(11) -0.0010(10)
C21 0.0365(15) 0.0382(15) 0.0483(17) 0.0017(13) 0.0256(13) 0.0007(12)
C22 0.0479(17) 0.0459(17) 0.0419(17) -0.0217(14) 0.0225(14) -0.0029(14)
C23 0.0509(18) 0.0295(14) 0.0428(17) 0.0029(12) 0.0241(14) 0.0088(13)
C24 0.0316(13) 0.0259(12) 0.0183(11) 0.0014(9) 0.0110(10) -0.0014(10)
C25 0.0473(17) 0.0377(15) 0.0374(15) 0.0146(12) 0.0267(14) 0.0082(13)
C26 0.0524(18) 0.0408(16) 0.0213(13) 0.0018(12) 0.0008(12) -0.0076(14)
C27 0.0361(14) 0.0403(15) 0.0274(13) 0.0030(11) 0.0144(11) 0.0109(12)
C31 0.0486(19) 0.063(2) 0.0313(16) 0.0039(15) 0.0098(14) -0.0199(16)
C32 0.089(4) 0.181(6) 0.035(2) 0.006(3) -0.005(2) -0.082(4)
C33 0.079(3) 0.105(4) 0.056(2) -0.038(2) 0.026(2) -0.066(3)
C34 0.051(2) 0.052(2) 0.089(3) 0.021(2) 0.021(2) -0.0176(17)
C28A 0.049(4) 0.054(4) 0.025(3) 0.000(3) 0.020(3) -0.016(4)
C29A 0.039(4) 0.094(7) 0.050(4) 0.017(5) 0.010(4) -0.009(4)
C30A 0.032(4) 0.046(5) 0.031(3) -0.002(3) 0.007(3) -0.016(3)
C35A 0.068(6) 0.089(7) 0.034(4) 0.011(5) 0.007(4) -0.040(5)
C28B 0.009(2) 0.014(2) 0.0101(19) -0.0015(16) 0.0016(16) 0.0008(17)
C29B 0.0104(19) 0.019(2) 0.022(2) -0.0117(18) 0.0022(17) -0.0017(17)
C30B 0.026(3) 0.011(2) 0.025(3) -0.009(2) 0.011(2) 0.004(2)
C35B 0.046(4) 0.016(3) 0.032(3) -0.003(2) 0.012(3) 0.000(2)
N1 0.0207(9) 0.0210(9) 0.0135(8) -0.0010(7) 0.0070(7) -0.0037(7)
N2 0.0270(10) 0.0272(10) 0.0171(9) -0.0012(8) 0.0087(8) -0.0073(8)
N3 0.0283(10) 0.0230(10) 0.0165(9) -0.0023(8) 0.0112(8) -0.0054(8)
Ni1 0.02809(16) 0.02397(16) 0.01458(14) -0.00259(12) 0.00792(12) -0.01011(13)
O1 0.066(3) 0.037(2) 0.067(3) -0.018(2) 0.033(3) -0.012(2)
O2 0.0199(16) 0.0109(14) 0.0185(15) -0.0059(12) 0.0056(12) -0.0003(13)
P1 0.0281(3) 0.0272(3) 0.0161(3) -0.0010(2) 0.0089(2) -0.0100(2)
P2 0.0277(3) 0.0208(3) 0.0153(3) -0.0027(2) 0.0100(2) -0.0049(2)

loop_
_atom_type_symbol
_atom_type_description
_atom_type_scat_dispersion_real
_atom_type_scat_dispersion_imag
_atom_type_scat_source
C C 0.0033 0.0016 'International Tables Vol C Tables 4.2.6.8 and 6.1.1.4'
H H 0.0000 0.0000 'International Tables Vol C Tables 4.2.6.8 and 6.1.1.4'
N N 0.0061 0.0033 'International Tables Vol C Tables 4.2.6.8 and 6.1.1.4'
O O 0.0106 0.0060 'International Tables Vol C Tables 4.2.6.8 and 6.1.1.4'
P P 0.1023 0.0942 'International Tables Vol C Tables 4.2.6.8 and 6.1.1.4'
Ni Ni 0.3393 1.1124 'International Tables Vol C Tables 4.2.6.8 and 6.1.1.4'

loop_
_geom_angle_atom_site_label_1
_geom_angle_atom_site_label_2
_geom_angle_atom_site_label_3
_geom_angle
_geom_angle_site_symmetry_1
_geom_angle_site_symmetry_3
_geom_angle_publ_flag
N1 C1 C2 121.5(2) . . ?
N2 C1 C2 116.7(2) . . ?
N2 C1 N1 121.8(2) . . ?
C1 C2 C6 109.89(19) . . ?
C1 C2 C8 108.31(19) . . ?
C3 C2 C1 111.67(19) . . ?
C3 C2 C6 109.8(2) . . ?
C3 C2 C8 109.2(2) . . ?
C6 C2 C8 107.78(19) . . ?
C4 C3 C2 125.0(2) . . ?
C3 C4 C5 118.8(2) . . ?
C3 C4 C10 123.0(2) . . ?
C5 C4 C10 118.14(19) . . ?
N1 C5 C4 120.21(19) . . ?
N3 C5 C4 118.4(2) . . ?
N3 C5 N1 121.4(2) . . ?
C7 C6 C2 114.6(2) . . ?
C9 C8 C2 113.9(2) . . ?
C4 C10 C11 113.1(2) . . ?
C13 C12 C15 108.1(3) . . ?
C13 C12 P1 112.1(2) . . ?
C14 C12 C13 110.1(3) . . ?
C14 C12 C15 109.3(3) . . ?
C14 C12 P1 112.8(2) . . ?
C15 C12 P1 104.1(2) . . ?
C17 C16 C18 108.6(3) . . ?
C17 C16 C19 108.8(2) . . ?
C17 C16 P1 104.28(18) . . ?
C18 C16 C19 109.3(2) . . ?
C18 C16 P1 112.8(2) . . ?
C19 C16 P1 112.8(2) . . ?
C21 C20 P2 112.68(18) . . ?
C22 C20 C21 108.9(2) . . ?
C22 C20 C23 109.7(2) . . ?
C22 C20 P2 112.54(19) . . ?
C23 C20 C21 108.5(2) . . ?
C23 C20 P2 104.34(17) . . ?
C25 C24 C26 110.1(2) . . ?
C25 C24 C27 109.2(2) . . ?
C25 C24 P2 112.76(18) . . ?
C26 C24 P2 112.18(18) . . ?
C27 C24 C26 107.6(2) . . ?
C27 C24 P2 104.57(16) . . ?
C32 C31 C30B 119.0(4) . . ?
C30A C31 C32 119.6(4) . . ?
C30A C31 C30B 28.0(4) . . ?
C31 C32 C33 121.5(4) . . ?
C34 C33 C32 119.4(4) . . ?
C33 C34 C35A 114.9(4) . . ?
C33 C34 C35B 118.8(4) . . ?
C35B C34 C35A 33.1(4) . . ?
C29A C28A Ni1 114.9(6) . . ?
O1 C28A C29A 121.7(7) . . ?
O1 C28A Ni1 123.4(6) . . ?
C28A C29A C30A 109.6(7) . . ?
C31 C30A C29A 117.1(6) . . ?
C31 C30A C35A 120.3(6) . . ?
C35A C30A C29A 121.1(7) . . ?
C30A C35A C34 117.0(7) . . ?
C29B C28B Ni1 118.6(3) . . ?
O2 C28B C29B 118.5(4) . . ?
O2 C28B Ni1 122.8(3) . . ?
C30B C29B C28B 118.4(4) . . ?
C31 C30B C29B 119.9(5) . . ?
C35B C30B C31 115.9(5) . . ?
C35B C30B C29B 124.1(6) . . ?
C34 C35B C30B 122.2(6) . . ?
C1 N1 C5 121.52(19) . . ?
C1 N1 Ni1 119.22(15) . . ?
C5 N1 Ni1 119.26(14) . . ?
C1 N2 P1 114.08(16) . . ?
C5 N3 P2 114.33(16) . . ?
C28A Ni1 C28B 26.5(2) . . ?
C28A Ni1 N1 167.1(3) . . ?
C28A Ni1 P1 98.71(17) . . ?
C28A Ni1 P2 96.21(18) . . ?
C28B Ni1 N1 166.40(16) . . ?
C28B Ni1 P1 95.14(13) . . ?
C28B Ni1 P2 99.55(13) . . ?
N1 Ni1 P1 82.28(6) . . ?
N1 Ni1 P2 82.51(6) . . ?
P1 Ni1 P2 164.79(3) . . ?
C12 P1 C16 113.65(14) . . ?
C12 P1 Ni1 119.94(10) . . ?
C16 P1 Ni1 114.49(9) . . ?
N2 P1 C12 101.19(11) . . ?
N2 P1 C16 101.45(11) . . ?
N2 P1 Ni1 102.26(7) . . ?
C20 P2 Ni1 117.53(8) . . ?
C24 P2 C20 112.96(11) . . ?
C24 P2 Ni1 118.05(8) . . ?
N3 P2 C20 101.24(11) . . ?
N3 P2 C24 100.76(11) . . ?
N3 P2 Ni1 102.19(7) . . ?

loop_
_geom_bond_atom_site_label_1
_geom_bond_atom_site_label_2
_geom_bond_distance
_geom_bond_site_symmetry_2
_geom_bond_publ_flag
C1 C2 1.526(3) . ?
C1 N1 1.371(3) . ?
C1 N2 1.294(3) . ?
C2 C3 1.499(3) . ?
C2 C6 1.546(3) . ?
C2 C8 1.548(3) . ?
C3 C4 1.322(3) . ?
C4 C5 1.480(3) . ?
C4 C10 1.504(3) . ?
C5 N1 1.383(3) . ?
C5 N3 1.297(3) . ?
C6 C7 1.515(4) . ?
C8 C9 1.523(4) . ?
C10 C11 1.524(4) . ?
C12 C13 1.530(4) . ?
C12 C14 1.525(4) . ?
C12 C15 1.533(5) . ?
C12 P1 1.864(3) . ?
C16 C17 1.528(4) . ?
C16 C18 1.532(4) . ?
C16 C19 1.535(4) . ?
C16 P1 1.878(3) . ?
C20 C21 1.536(4) . ?
C20 C22 1.530(4) . ?
C20 C23 1.534(4) . ?
C20 P2 1.880(3) . ?
C24 C25 1.525(3) . ?
C24 C26 1.539(4) . ?
C24 C27 1.532(3) . ?
C24 P2 1.870(3) . ?
C31 C32 1.342(5) . ?
C31 C30A 1.274(8) . ?
C31 C30B 1.414(7) . ?
C32 C33 1.367(6) . ?
C33 C34 1.322(6) . ?
C34 C35A 1.486(9) . ?
C34 C35B 1.354(8) . ?
C28A C29A 1.508(10) . ?
C28A Ni1 1.877(6) . ?
C28A O1 1.254(9) . ?
C29A C30A 1.606(11) . ?
C30A C35A 1.387(10) . ?
C28B C29B 1.553(6) . ?
C28B Ni1 1.907(4) . ?
C28B O2 1.207(6) . ?
C29B C30B 1.482(7) . ?
C30B C35B 1.369(9) . ?
N1 Ni1 1.9425(18) . ?
N2 P1 1.701(2) . ?
N3 P2 1.707(2) . ?
Ni1 P1 2.2090(7) . ?
Ni1 P2 2.2123(7) . ?
